data_7041061
loop_
_publ_author_name
'Tian, Hua'
'Cheng, Ai-Ling'
'Gao, En-Qing'

_publ_section_title
;
 Ferro- or antiferromagnetic interactions controlled by ditopic or
 chelating auxiliary ligands in 3D metal-organic frameworks.
;
_journal_issue 46
_journal_name_full 'Dalton transactions (Cambridge, England : 2003)'
_journal_page_first 18696
_journal_page_last 18703
_journal_paper_doi 10.1039/c6dt03975h
_journal_volume 45
_journal_year 2016
_chemical_formula_sum 'C24 H14 Co N4 O8'
_chemical_formula_weight 545.32
_chemical_name_systematic
;
 ?
;
_space_group_crystal_system monoclinic
_space_group_IT_number 15
_space_group_name_Hall '-C 2yc'
_space_group_name_H-M_alt 'C 1 2/c 1'
_symmetry_space_group_name_Hall '-C 2yc'
_symmetry_space_group_name_H-M 'C 1 2/c 1'
_atom_sites_solution_hydrogens geom
_audit_creation_method SHELXL-2014
_audit_update_record
;
2016-10-16 deposited with the CCDC.
2016-10-28 downloaded from the CCDC.
;
_cell_angle_alpha 90
_cell_angle_beta 116.2020(10)
_cell_angle_gamma 90
_cell_formula_units_Z 4
_cell_length_a 17.7867(10)
_cell_length_b 13.6324(7)
_cell_length_c 9.8647(5)
_cell_measurement_reflns_used 8989
_cell_measurement_temperature 296(2)
_cell_measurement_theta_max 28.261
_cell_measurement_theta_min 2.503
_cell_volume 2146.2(2)
_computing_structure_refinement 'SHELXL-2014 (Sheldrick, 2014)'
_diffrn_ambient_temperature 296(2)
_diffrn_measured_fraction_theta_full 0.998
_diffrn_measured_fraction_theta_max 0.976
_diffrn_measurement_device_type 'CCD area detector'
_diffrn_measurement_method 'phi and omega scans'
_diffrn_radiation_monochromator graphite
_diffrn_radiation_source 'fine-focus sealed tube'
_diffrn_radiation_type MoK\a
_diffrn_radiation_wavelength 0.71073
_diffrn_reflns_av_R_equivalents 0.0190
_diffrn_reflns_av_unetI/netI 0.0143
_diffrn_reflns_Laue_measured_fraction_full 0.998
_diffrn_reflns_Laue_measured_fraction_max 0.976
_diffrn_reflns_limit_h_max 21
_diffrn_reflns_limit_h_min -23
_diffrn_reflns_limit_k_max 17
_diffrn_reflns_limit_k_min -18
_diffrn_reflns_limit_l_max 11
_diffrn_reflns_limit_l_min -12
_diffrn_reflns_number 14294
_diffrn_reflns_point_group_measured_fraction_full 0.998
_diffrn_reflns_point_group_measured_fraction_max 0.976
_diffrn_reflns_theta_full 25.242
_diffrn_reflns_theta_max 28.302
_diffrn_reflns_theta_min 1.965
_exptl_absorpt_coefficient_mu 0.864
_exptl_absorpt_correction_T_max 0.909
_exptl_absorpt_correction_T_min 0.756
_exptl_absorpt_correction_type multi-scan
_exptl_absorpt_process_details SADABS
_exptl_crystal_colour red
_exptl_crystal_density_diffrn 1.688
_exptl_crystal_description prism
_exptl_crystal_F_000 1108
_exptl_crystal_size_max 0.300
_exptl_crystal_size_mid 0.240
_exptl_crystal_size_min 0.200
_refine_diff_density_max 0.336
_refine_diff_density_min -0.215
_refine_diff_density_rms 0.054
_refine_ls_extinction_method none
_refine_ls_goodness_of_fit_ref 0.999
_refine_ls_hydrogen_treatment constr
_refine_ls_matrix_type full
_refine_ls_number_parameters 242
_refine_ls_number_reflns 2598
_refine_ls_number_restraints 12
_refine_ls_restrained_S_all 1.005
_refine_ls_R_factor_all 0.0313
_refine_ls_R_factor_gt 0.0283
_refine_ls_shift/su_max 0.001
_refine_ls_shift/su_mean 0.000
_refine_ls_structure_factor_coef Fsqd
_refine_ls_weighting_details 'w=1/[\s^2^(Fo^2^)+(0.0519P)^2^+1.7109P] where P=(Fo^2^+2Fc^2^)/3'
_refine_ls_weighting_scheme calc
_refine_ls_wR_factor_gt 0.0789
_refine_ls_wR_factor_ref 0.0811
_reflns_Friedel_coverage 0.000
_reflns_number_gt 2397
_reflns_number_total 2598
_reflns_threshold_expression 'I > 2\s(I)'
_cod_data_source_file c6dt03975h1.cif
_cod_data_source_block 2
_cod_depositor_comments 'Adding full bibliography for 7041059--7041061.cif.'
_cod_database_code 7041061
_shelx_space_group_comment
;
The symmetry employed for this shelxl refinement is uniquely defined
by the following loop, which should always be used as a source of
symmetry information in preference to the above space-group names.
They are only intended as comments.
;
_shelx_estimated_absorpt_t_min 0.782
_shelx_estimated_absorpt_t_max 0.846
_shelxl_version_number 2014-3

loop_
_space_group_symop_operation_xyz
'x, y, z'
'-x, y, -z+1/2'
'x+1/2, y+1/2, z'
'-x+1/2, y+1/2, -z+1/2'
'-x, -y, -z'
'x, -y, z-1/2'
'-x+1/2, -y+1/2, -z'
'x+1/2, -y+1/2, z-1/2'

loop_
_atom_site_label
_atom_site_type_symbol
_atom_site_fract_x
_atom_site_fract_y
_atom_site_fract_z
_atom_site_U_iso_or_equiv
_atom_site_adp_type
_atom_site_occupancy
_atom_site_site_symmetry_order
_atom_site_calc_flag
_atom_site_refinement_flags_posn
_atom_site_refinement_flags_adp
_atom_site_refinement_flags_occupancy
_atom_site_disorder_assembly
_atom_site_disorder_group
Co1 Co 0.0000 -0.02863(2) 0.2500 0.02196(10) Uani 1 2 d S T P B .
O1 O 0.10326(7) -0.05158(8) 0.19173(12) 0.0297(2) Uani 1 1 d . . . . .
O2 O 0.08105(7) 0.02766(7) -0.02033(12) 0.0265(2) Uani 1 1 d . . . . .
C1 C 0.11421(8) -0.03881(9) 0.07657(16) 0.0234(3) Uani 1 1 d D . . . .
C2 C 0.17377(13) -0.10531(14) 0.0475(3) 0.0262(4) Uani 0.877(3) 1 d . . P A 1
C3 C 0.21266(11) -0.06943(13) -0.0399(2) 0.0294(4) Uani 0.877(3) 1 d . . P A 1
H3A H 0.2084 -0.0035 -0.0663 0.035 Uiso 0.877(3) 1 calc R U P A 1
C4 C 0.25658(11) -0.13249(13) -0.0853(2) 0.0319(4) Uani 0.877(3) 1 d . . P A 1
C5 C 0.23206(12) -0.26670(15) 0.0473(2) 0.0286(4) Uani 0.877(3) 1 d . . P A 1
C6 C 0.18443(11) -0.20150(13) 0.0918(2) 0.0285(4) Uani 0.877(3) 1 d . . P A 1
H6A H 0.1602 -0.2247 0.1520 0.034 Uiso 0.877(3) 1 calc R U P A 1
N1 N 0.28517(15) -0.0910(2) -0.1909(3) 0.0500(6) Uani 0.877(3) 1 d . . P A 1
O3 O 0.32046(17) -0.01344(18) -0.1607(3) 0.0775(7) Uani 0.877(3) 1 d . . P A 1
O4 O 0.26498(19) -0.1350(2) -0.3110(3) 0.0736(7) Uani 0.877(3) 1 d . . P A 1
C2' C 0.1672(12) -0.1305(12) 0.068(2) 0.0262(4) Uani 0.123(3) 1 d D . P A 2
C3' C 0.1728(8) -0.2136(9) 0.1539(18) 0.0294(4) Uani 0.123(3) 1 d . . P A 2
H3B H 0.1501 -0.2141 0.2227 0.035 Uiso 0.123(3) 1 calc R U P A 2
C4' C 0.2122(9) -0.2943(9) 0.1347(16) 0.035(3) Uani 0.123(3) 1 d . . P A 2
C5' C 0.2501(10) -0.2038(11) -0.0413(18) 0.0286(4) Uani 0.123(3) 1 d . . P A 2
C6' C 0.2027(8) -0.1213(11) -0.0230(14) 0.0285(4) Uani 0.123(3) 1 d . . P A 2
H6B H 0.1978 -0.0631 -0.0754 0.034 Uiso 0.123(3) 1 calc R U P A 2
N1' N 0.2029(14) -0.3921(18) 0.204(3) 0.0500(6) Uani 0.123(3) 1 d D . P A 2
O3' O 0.1540(13) -0.4555(14) 0.125(2) 0.0775(7) Uani 0.123(3) 1 d D . P A 2
O4' O 0.2237(16) -0.3806(17) 0.340(2) 0.0736(7) Uani 0.123(3) 1 d D . P A 2
C7 C 0.0349(9) 0.1841(6) 0.1835(13) 0.0323(9) Uani 0.5 1 d D . P B -1
H7A H 0.0645 0.1541 0.1372 0.039 Uiso 0.5 1 calc R U P B -1
C8 C 0.0287(3) 0.2864(4) 0.1807(9) 0.0362(12) Uani 0.5 1 d D . P B -1
H8A H 0.0575 0.3233 0.1392 0.043 Uiso 0.5 1 calc R U P B -1
C9 C -0.0480(9) 0.1761(6) 0.3064(13) 0.0323(9) Uani 0.5 1 d D . P B -1
H9A H -0.0746 0.1384 0.3510 0.039 Uiso 0.5 1 calc R U P B -1
C10 C -0.0594(3) 0.2755(4) 0.3013(8) 0.0326(11) Uani 0.5 1 d D . P B -1
H10A H -0.0936 0.3037 0.3396 0.039 Uiso 0.5 1 calc R U P B -1
C11 C -0.01943(17) 0.33323(19) 0.2385(6) 0.0302(8) Uani 0.5 1 d . . P B -1
C12 C -0.0302(2) 0.4408(2) 0.2337(5) 0.0399(8) Uani 0.5 1 d . . P B -1
H12A H -0.0836 0.4652 0.2076 0.048 Uiso 0.5 1 calc R U P B -1
C13 C 0.0299(2) 0.5034(3) 0.2633(5) 0.0436(8) Uani 0.5 1 d . . P B -1
H13A H 0.0829 0.4787 0.2863 0.052 Uiso 0.5 1 calc R U P B -1
C14 C 0.0206(2) 0.6113(2) 0.2633(7) 0.0352(9) Uani 0.5 1 d . . P B -1
C15 C 0.0861(3) 0.6703(5) 0.3602(9) 0.0400(12) Uani 0.5 1 d D . P B -1
H15A H 0.1363 0.6428 0.4291 0.048 Uiso 0.5 1 calc R U P B -1
C16 C 0.0748(6) 0.7721(6) 0.3518(8) 0.0387(6) Uani 0.5 1 d D . P B -1
H16A H 0.1185 0.8120 0.4158 0.046 Uiso 0.5 1 calc R U P B -1
C17 C -0.0537(4) 0.6569(4) 0.1662(8) 0.0384(12) Uani 0.5 1 d D . P B -1
H17A H -0.0993 0.6193 0.1022 0.046 Uiso 0.5 1 calc R U P B -1
C18 C -0.0600(6) 0.7577(6) 0.1649(9) 0.0387(6) Uani 0.5 1 d D . P B -1
H18A H -0.1105 0.7860 0.0986 0.046 Uiso 0.5 1 calc R U P B -1
N2 N 0.0000 0.12869(11) 0.2500 0.0252(3) Uani 1 2 d DS T P . .
N3 N 0.0000 0.81536(12) 0.2500 0.0340(4) Uani 1 2 d DS T P . .

loop_
_atom_site_aniso_label
_atom_site_aniso_U_11
_atom_site_aniso_U_22
_atom_site_aniso_U_33
_atom_site_aniso_U_23
_atom_site_aniso_U_13
_atom_site_aniso_U_12
Co1 0.03043(15) 0.01265(13) 0.02755(16) 0.000 0.01713(12) 0.000
O1 0.0340(5) 0.0301(5) 0.0308(5) 0.0033(4) 0.0195(4) 0.0072(4)
O2 0.0319(5) 0.0217(5) 0.0293(5) -0.0003(4) 0.0168(4) 0.0026(4)
C1 0.0228(6) 0.0214(6) 0.0289(7) -0.0034(5) 0.0141(5) 0.0019(5)
C2 0.0264(8) 0.0262(11) 0.0287(10) 0.0011(8) 0.0146(6) 0.0078(8)
C3 0.0322(8) 0.0249(9) 0.0373(9) 0.0060(7) 0.0209(7) 0.0076(6)
C4 0.0358(9) 0.0311(9) 0.0389(9) 0.0093(7) 0.0258(8) 0.0097(7)
C5 0.0310(9) 0.0274(10) 0.0324(8) 0.0056(7) 0.0186(7) 0.0098(7)
C6 0.0328(8) 0.0305(9) 0.0318(9) 0.0057(6) 0.0229(7) 0.0087(6)
N1 0.0546(12) 0.0546(14) 0.0661(12) 0.0280(10) 0.0496(10) 0.0269(9)
O3 0.0829(17) 0.0651(16) 0.114(2) 0.0221(13) 0.0702(16) 0.0035(11)
O4 0.1062(17) 0.0765(15) 0.0660(16) 0.0282(11) 0.0636(13) 0.0360(12)
C2' 0.0264(8) 0.0262(11) 0.0287(10) 0.0011(8) 0.0146(6) 0.0078(8)
C3' 0.0322(8) 0.0249(9) 0.0373(9) 0.0060(7) 0.0209(7) 0.0076(6)
C4' 0.048(7) 0.033(6) 0.042(7) 0.020(5) 0.035(6) 0.012(5)
C5' 0.0310(9) 0.0274(10) 0.0324(8) 0.0056(7) 0.0186(7) 0.0098(7)
C6' 0.0328(8) 0.0305(9) 0.0318(9) 0.0057(6) 0.0229(7) 0.0087(6)
N1' 0.0546(12) 0.0546(14) 0.0661(12) 0.0280(10) 0.0496(10) 0.0269(9)
O3' 0.0829(17) 0.0651(16) 0.114(2) 0.0221(13) 0.0702(16) 0.0035(11)
O4' 0.1062(17) 0.0765(15) 0.0660(16) 0.0282(11) 0.0636(13) 0.0360(12)
C7 0.043(3) 0.0210(11) 0.0412(14) -0.0036(18) 0.026(2) 0.0018(14)
C8 0.046(3) 0.0184(19) 0.060(3) 0.0054(17) 0.038(3) -0.001(2)
C9 0.043(3) 0.0210(11) 0.0412(14) -0.0036(18) 0.026(2) 0.0018(14)
C10 0.046(3) 0.0218(19) 0.043(2) 0.0003(15) 0.031(3) 0.001(2)
C11 0.039(3) 0.0138(10) 0.043(2) 0.0009(14) 0.023(3) 0.0010(9)
C12 0.0520(18) 0.0149(14) 0.066(2) 0.0026(14) 0.038(2) 0.0055(11)
C13 0.057(2) 0.0178(15) 0.074(3) 0.0036(15) 0.045(2) 0.0056(13)
C14 0.046(3) 0.0153(12) 0.055(3) 0.0018(17) 0.032(3) -0.0007(13)
C15 0.047(3) 0.020(2) 0.056(3) -0.0004(19) 0.026(3) -0.003(2)
C16 0.056(3) 0.0146(19) 0.0521(16) 0.0021(13) 0.0299(18) 0.0038(12)
C17 0.050(3) 0.012(2) 0.054(3) -0.004(2) 0.024(3) 0.000(2)
C18 0.056(3) 0.0146(19) 0.0521(16) 0.0021(13) 0.0299(18) 0.0038(12)
N2 0.0339(8) 0.0140(7) 0.0297(8) 0.000 0.0158(7) 0.000
N3 0.0539(11) 0.0158(8) 0.0457(11) 0.000 0.0341(9) 0.000

loop_
_atom_type_symbol
_atom_type_description
_atom_type_scat_dispersion_real
_atom_type_scat_dispersion_imag
_atom_type_scat_source
C C 0.0033 0.0016 'International Tables Vol C Tables 4.2.6.8 and 6.1.1.4'
H H 0.0000 0.0000 'International Tables Vol C Tables 4.2.6.8 and 6.1.1.4'
N N 0.0061 0.0033 'International Tables Vol C Tables 4.2.6.8 and 6.1.1.4'
Co Co 0.3494 0.9721 'International Tables Vol C Tables 4.2.6.8 and 6.1.1.4'
O O 0.0106 0.0060 'International Tables Vol C Tables 4.2.6.8 and 6.1.1.4'

loop_
_geom_angle_atom_site_label_1
_geom_angle_atom_site_label_2
_geom_angle_atom_site_label_3
_geom_angle
_geom_angle_site_symmetry_1
_geom_angle_site_symmetry_3
O2 Co1 O2 179.27(5) 6_556 5
O2 Co1 N3 90.36(3) 6_556 1_545
O2 Co1 N3 90.36(3) 5 1_545
O2 Co1 N2 89.64(3) 6_556 .
O2 Co1 N2 89.64(3) 5 .
N3 Co1 N2 180.0 1_545 .
O2 Co1 O1 91.65(4) 6_556 .
O2 Co1 O1 88.46(4) 5 .
N3 Co1 O1 81.73(3) 1_545 .
N2 Co1 O1 98.27(3) . .
O2 Co1 O1 88.46(4) 6_556 2
O2 Co1 O1 91.65(4) 5 2
N3 Co1 O1 81.73(3) 1_545 2
N2 Co1 O1 98.27(3) . 2
O1 Co1 O1 163.46(6) . 2
C1 O1 Co1 135.27(9) . .
C1 O2 Co1 134.31(9) . 5
O1 C1 O2 125.67(12) . .
O1 C1 C2 119.51(13) . .
O2 C1 C2 114.80(13) . .
O1 C1 C2' 105.7(7) . .
O2 C1 C2' 128.1(7) . .
C6 C2 C3 119.42(17) . .
C6 C2 C1 121.53(16) . .
C3 C2 C1 118.76(15) . .
C4 C3 C2 119.29(17) . .
C4 C3 H3A 120.4 . .
C2 C3 H3A 120.4 . .
C3 C4 C5 124.09(17) . 7_545
C3 C4 N1 114.87(17) . .
C5 C4 N1 120.77(17) 7_545 .
C4 C5 C5 115.7(2) 7_545 7_545
C4 C5 C6 123.97(17) 7_545 .
C5 C5 C6 120.3(2) 7_545 .
C2 C6 C5 121.13(17) . .
C2 C6 H6A 119.4 . .
C5 C6 H6A 119.4 . .
O3 N1 O4 124.6(3) . .
O3 N1 C4 118.3(2) . .
O4 N1 C4 116.9(3) . .
C6' C2' C3' 124.5(14) . .
C6' C2' C1 115.8(12) . .
C3' C2' C1 119.7(13) . .
C2' C3' C4' 118.5(15) . .
C2' C3' H3B 120.7 . .
C4' C3' H3B 120.7 . .
C5' C4' C3' 123.3(13) 7_545 .
C5' C4' N1' 117.9(13) 7_545 .
C3' C4' N1' 118.2(13) . .
C4' C5' C6' 125.6(14) 7_545 .
C4' C5' C5' 118.2(17) 7_545 7_545
C6' C5' C5' 116.0(16) . 7_545
C2' C6' C5' 119.3(14) . .
C2' C6' H6B 120.4 . .
C5' C6' H6B 120.4 . .
O3' N1' O4' 125(2) . .
O3' N1' C4' 120.4(19) . .
O4' N1' C4' 109.5(19) . .
N2 C7 C8 122.0(6) . .
N2 C7 H7A 119.0 . .
C8 C7 H7A 119.0 . .
C11 C8 C7 120.8(6) . .
C11 C8 H8A 119.6 . .
C7 C8 H8A 119.6 . .
N2 C9 C10 124.1(6) . .
N2 C9 H9A 117.9 . .
C10 C9 H9A 117.9 . .
C11 C10 C9 119.1(6) . .
C11 C10 H10A 120.5 . .
C9 C10 H10A 120.5 . .
C10 C11 C8 117.4(2) . .
C10 C11 C12 119.8(4) . .
C8 C11 C12 122.8(4) . .
C13 C12 C11 124.4(3) . .
C13 C12 H12A 117.8 . .
C11 C12 H12A 117.8 . .
C12 C13 C14 125.0(3) . .
C12 C13 H13A 117.5 . .
C14 C13 H13A 117.5 . .
C15 C14 C17 117.9(3) . .
C15 C14 C13 121.0(4) . .
C17 C14 C13 121.1(4) . .
C14 C15 C16 118.6(6) . .
C14 C15 H15A 120.7 . .
C16 C15 H15A 120.7 . .
N3 C16 C15 121.9(5) . .
N3 C16 H16A 119.1 . .
C15 C16 H16A 119.1 . .
C18 C17 C14 120.0(6) . .
C18 C17 H17A 120.0 . .
C14 C17 H17A 120.0 . .
N3 C18 C17 124.1(6) . .
N3 C18 H18A 118.0 . .
C17 C18 H18A 118.0 . .
C7 N2 C9 116.5(3) . .
C7 N2 Co1 124.9(3) . .
C9 N2 Co1 118.2(3) . .
C18 N3 C16 117.5(3) . .
C18 N3 Co1 127.4(2) . 1_565
C16 N3 Co1 115.0(2) . 1_565

loop_
_geom_bond_atom_site_label_1
_geom_bond_atom_site_label_2
_geom_bond_distance
_geom_bond_site_symmetry_2
Co1 O2 2.0802(11) 6_556
Co1 O2 2.0802(11) 5
Co1 N3 2.1268(17) 1_545
Co1 N2 2.1446(16) .
Co1 O1 2.1758(10) .
Co1 O1 2.1758(10) 2
O1 C1 1.2466(18) .
O2 C1 1.2589(17) .
O2 Co1 2.0802(11) 5
C1 C2 1.515(2) .
C1 C2' 1.588(15) .
C2 C6 1.369(2) .
C2 C3 1.410(2) .
C3 C4 1.363(2) .
C3 H3A 0.9300 .
C4 C5 1.415(3) 7_545
C4 N1 1.460(3) .
C5 C4 1.415(3) 7_545
C5 C5 1.418(4) 7_545
C5 C6 1.425(3) .
C6 H6A 0.9300 .
N1 O3 1.198(4) .
N1 O4 1.231(4) .
C2' C6' 1.32(2) .
C2' C3' 1.39(2) .
C3' C4' 1.363(17) .
C3' H3B 0.9300 .
C4' C5' 1.358(19) 7_545
C4' N1' 1.54(3) .
C5' C4' 1.358(19) 7_545
C5' C6' 1.463(19) .
C5' C5' 1.50(3) 7_545
C6' H6B 0.9300 .
N1' O3' 1.233(18) .
N1' O4' 1.228(18) .
C7 N2 1.321(11) .
C7 C8 1.398(9) .
C7 H7A 0.9300 .
C8 C11 1.378(6) .
C8 H8A 0.9300 .
C9 N2 1.370(11) .
C9 C10 1.367(10) .
C9 H9A 0.9300 .
C10 C11 1.377(6) .
C10 H10A 0.9300 .
C11 C12 1.476(4) .
C12 C13 1.297(5) .
C12 H12A 0.9300 .
C13 C14 1.480(4) .
C13 H13A 0.9300 .
C14 C15 1.392(6) .
C14 C17 1.390(7) .
C15 C16 1.398(10) .
C15 H15A 0.9300 .
C16 N3 1.396(11) .
C16 H16A 0.9300 .
C17 C18 1.379(8) .
C17 H17A 0.9300 .
C18 N3 1.292(12) .
C18 H18A 0.9300 .
N3 Co1 2.1268(17) 1_565
